data_7205163
loop_
_publ_author_name
'Liu, Qing-Xiang'
'Chen, Ai-Hui'
'Zhao, Xiao-Jun'
'Zang, Yan'
'Wu, Xiu-Mei'
'Wang, Xiu-Guang'
'Guo, Jian-Hua'

_publ_section_title
;
 N-Heterocyclic carbene copper(i), mercury(ii) and silver(i) complexes
 containing durene linker: synthesis and structural studies
;
_journal_issue 1
_journal_name_full CrystEngComm
_journal_page_first 293
_journal_paper_doi 10.1039/c0ce00142b
_journal_volume 13
_journal_year 2011
_chemical_formula_sum 'C38 H46 Hg3 I4 N6'
_chemical_formula_weight 1696.18
_chemical_name_systematic
;
?
;
_space_group_IT_number 2
_symmetry_cell_setting triclinic
_symmetry_space_group_name_Hall '-P 1'
_symmetry_space_group_name_H-M 'P -1'
_atom_sites_solution_hydrogens geom
_atom_sites_solution_primary direct
_atom_sites_solution_secondary difmap
_audit_creation_method SHELXL-97
_cell_angle_alpha 71.1610(10)
_cell_angle_beta 75.7010(10)
_cell_angle_gamma 62.9880(10)
_cell_formula_units_Z 2
_cell_length_a 12.2129(8)
_cell_length_b 13.3117(8)
_cell_length_c 16.6923(10)
_cell_measurement_reflns_used 5491
_cell_measurement_temperature 296(2)
_cell_measurement_theta_max 28.34
_cell_measurement_theta_min 2.44
_cell_volume 2271.9(2)
_computing_cell_refinement 'Bruker SMART'
_computing_data_collection 'Bruker SMART'
_computing_data_reduction 'Bruker SAINT'
_computing_molecular_graphics 'Bruker SHELXTL'
_computing_publication_material 'Bruker SHELXTL'
_computing_structure_refinement 'SHELXL-97 (Sheldrick, 1997)'
_computing_structure_solution 'SHELXS-97 (Sheldrick, 1990)'
_diffrn_ambient_temperature 296(2)
_diffrn_measured_fraction_theta_full 0.995
_diffrn_measured_fraction_theta_max 0.995
_diffrn_measurement_device_type 'CCD area detector'
_diffrn_measurement_method 'phi and omega scans'
_diffrn_radiation_monochromator graphite
_diffrn_radiation_source 'fine-focus sealed tube'
_diffrn_radiation_type MoK\a
_diffrn_radiation_wavelength 0.71073
_diffrn_reflns_av_R_equivalents 0.0252
_diffrn_reflns_av_sigmaI/netI 0.0470
_diffrn_reflns_limit_h_max 14
_diffrn_reflns_limit_h_min -14
_diffrn_reflns_limit_k_max 14
_diffrn_reflns_limit_k_min -15
_diffrn_reflns_limit_l_max 14
_diffrn_reflns_limit_l_min -19
_diffrn_reflns_number 11724
_diffrn_reflns_theta_full 25.03
_diffrn_reflns_theta_max 25.03
_diffrn_reflns_theta_min 1.77
_exptl_absorpt_coefficient_mu 12.862
_exptl_absorpt_correction_T_max 0.076
_exptl_absorpt_correction_T_min 0.047
_exptl_absorpt_correction_type multi-scan
_exptl_absorpt_process_details SADABS
_exptl_crystal_colour COLORLESS
_exptl_crystal_density_diffrn 2.479
_exptl_crystal_density_method 'not measured'
_exptl_crystal_description BLOCK
_exptl_crystal_F_000 1536
_exptl_crystal_size_max 0.28
_exptl_crystal_size_mid 0.22
_exptl_crystal_size_min 0.20
_refine_diff_density_max 1.686
_refine_diff_density_min -2.135
_refine_diff_density_rms 0.183
_refine_ls_extinction_method none
_refine_ls_goodness_of_fit_ref 1.030
_refine_ls_hydrogen_treatment constr
_refine_ls_matrix_type full
_refine_ls_number_parameters 466
_refine_ls_number_reflns 8015
_refine_ls_number_restraints 0
_refine_ls_restrained_S_all 1.030
_refine_ls_R_factor_all 0.0481
_refine_ls_R_factor_gt 0.0383
_refine_ls_shift/su_max 0.002
_refine_ls_shift/su_mean 0.000
_refine_ls_structure_factor_coef Fsqd
_refine_ls_weighting_details 'calc w=1/[\s^2^(Fo^2^)+(0.0569P)^2^+3.2148P] where P=(Fo^2^+2Fc^2^)/3'
_refine_ls_weighting_scheme calc
_refine_ls_wR_factor_gt 0.0978
_refine_ls_wR_factor_ref 0.1043
_reflns_number_gt 6636
_reflns_number_total 7972
_reflns_threshold_expression >2sigma(I)
_cod_data_source_file C0CE00142B.TXT
_cod_data_source_block 2d
_cod_depositor_comments
;
The following automatic conversions were performed:
'_symmetry_cell_setting' value 'Triclinic' changed to 'triclinic'
according to '/home/saulius/struct/CIF-dictionaries/cif_core.dic'
dictionary named 'cif_core.dic' version 2.4.1 from
2010-06-29.

'_exptl_absorpt_correction_type' value 'MULTI-SCAN' changed
to 'multi-scan' according to
'/home/saulius/struct/CIF-dictionaries/cif_core.dic' dictionary named
'cif_core.dic' version 2.4.1 from 2010-06-29.

Automatic conversion script
Id: cif_fix_enum 1555 2011-01-17 13:19:09Z saulius 
;
_cod_original_sg_symbol_H-M P-1
_cod_database_code 7205163

loop_
_symmetry_equiv_pos_as_xyz
'x, y, z'
'-x, -y, -z'

loop_
_atom_site_label
_atom_site_type_symbol
_atom_site_fract_x
_atom_site_fract_y
_atom_site_fract_z
_atom_site_U_iso_or_equiv
_atom_site_adp_type
_atom_site_occupancy
_atom_site_symmetry_multiplicity
_atom_site_calc_flag
_atom_site_refinement_flags
_atom_site_disorder_assembly
_atom_site_disorder_group
Hg1 Hg 0.76219(4) 0.39716(3) 0.75117(2) 0.05042(12) Uani 1 1 d . . .
Hg2 Hg 1.00046(3) 0.57607(3) 0.64115(2) 0.03815(10) Uani 1 1 d . . .
Hg3 Hg 0.76388(3) 0.71955(3) 0.76925(2) 0.04415(11) Uani 1 1 d . . .
I1 I 0.83667(6) 0.43105(7) 0.57696(4) 0.05876(18) Uani 1 1 d . . .
I2 I 0.91758(6) 0.43118(6) 0.83416(4) 0.05147(16) Uani 1 1 d . . .
I3 I 0.53628(7) 0.57991(7) 0.76572(6) 0.0749(2) Uani 1 1 d . . .
I4 I 0.76989(9) 0.18475(7) 0.82567(6) 0.0861(3) Uani 1 1 d . . .
N1 N 0.6379(7) 0.7386(6) 0.9546(4) 0.0432(17) Uani 1 1 d . . .
N2 N 0.7602(7) 0.8298(6) 0.9038(4) 0.0459(17) Uani 1 1 d . . .
N3 N 1.2812(6) 0.4921(6) 0.6366(5) 0.0396(16) Uani 1 1 d . . .
N4 N 1.2395(6) 0.3554(6) 0.6248(5) 0.0423(17) Uani 1 1 d . . .
N5 N 0.7671(10) 0.8894(8) 0.5316(6) 0.082(3) Uani 1 1 d . . .
N6 N 0.5042(13) 0.9221(12) 0.7175(10) 0.115(5) Uani 1 1 d . . .
C1 C 0.2278(14) 0.7523(15) 0.9483(10) 0.114(6) Uani 1 1 d . . .
H1A H 0.1984 0.8238 0.9647 0.172 Uiso 1 1 calc R . .
H1B H 0.1736 0.7139 0.9768 0.172 Uiso 1 1 calc R . .
H1C H 0.2296 0.7684 0.8877 0.172 Uiso 1 1 calc R . .
C2 C 0.3586(10) 0.6736(10) 0.9731(7) 0.065(3) Uani 1 1 d . . .
H2A H 0.3545 0.6417 1.0344 0.079 Uiso 1 1 calc R . .
H2B H 0.3956 0.6093 0.9459 0.079 Uiso 1 1 calc R . .
C3 C 0.4386(9) 0.7427(9) 0.9457(6) 0.053(2) Uani 1 1 d . . .
H3A H 0.4374 0.7788 0.8851 0.064 Uiso 1 1 calc R . .
H3B H 0.4033 0.8042 0.9756 0.064 Uiso 1 1 calc R . .
C4 C 0.5697(9) 0.6688(8) 0.9635(6) 0.053(2) Uani 1 1 d . . .
H4A H 0.5706 0.6198 1.0210 0.064 Uiso 1 1 calc R . .
H4B H 0.6107 0.6185 0.9244 0.064 Uiso 1 1 calc R . .
C5 C 0.6279(9) 0.7932(8) 1.0152(6) 0.049(2) Uani 1 1 d . . .
C6 C 0.5585(9) 0.7962(9) 1.0941(6) 0.059(3) Uani 1 1 d . . .
H6 H 0.5081 0.7557 1.1160 0.071 Uiso 1 1 calc R . .
C7 C 0.5677(12) 0.8628(11) 1.1392(6) 0.073(3) Uani 1 1 d . . .
H7 H 0.5224 0.8671 1.1926 0.088 Uiso 1 1 calc R . .
C8 C 0.6423(11) 0.9225(10) 1.1066(7) 0.070(3) Uani 1 1 d . . .
H8 H 0.6459 0.9661 1.1389 0.084 Uiso 1 1 calc R . .
C9 C 0.7118(10) 0.9200(9) 1.0282(6) 0.058(3) Uani 1 1 d . . .
H9 H 0.7618 0.9609 1.0065 0.069 Uiso 1 1 calc R . .
C10 C 0.7033(9) 0.8529(7) 0.9832(5) 0.045(2) Uani 1 1 d . . .
C11 C 0.7180(9) 0.7617(8) 0.8866(6) 0.049(2) Uani 1 1 d . . .
C12 C 0.8517(10) 0.8739(9) 0.8514(6) 0.061(3) Uani 1 1 d . . .
H12A H 0.8916 0.8859 0.8889 0.073 Uiso 1 1 calc R . .
H12B H 0.8082 0.9492 0.8149 0.073 Uiso 1 1 calc R . .
C13 C 0.9509(8) 0.7980(7) 0.7961(5) 0.0396(19) Uani 1 1 d . . .
C14 C 0.9702(8) 0.8440(7) 0.7092(5) 0.0404(19) Uani 1 1 d . . .
C15 C 1.0724(8) 0.7792(7) 0.6578(5) 0.0384(18) Uani 1 1 d . . .
C16 C 1.1537(7) 0.6680(7) 0.6974(6) 0.0408(19) Uani 1 1 d . . .
C17 C 1.1336(8) 0.6204(7) 0.7858(5) 0.042(2) Uani 1 1 d . . .
C18 C 1.0330(9) 0.6850(8) 0.8339(5) 0.046(2) Uani 1 1 d . . .
C19 C 0.8851(10) 0.9673(8) 0.6686(6) 0.067(3) Uani 1 1 d . . .
H19A H 0.8032 0.9852 0.6986 0.101 Uiso 1 1 calc R . .
H19B H 0.8829 0.9736 0.6101 0.101 Uiso 1 1 calc R . .
H19C H 0.9155 1.0209 0.6717 0.101 Uiso 1 1 calc R . .
C20 C 1.0904(10) 0.8286(9) 0.5644(6) 0.061(3) Uani 1 1 d . . .
H20A H 1.1308 0.8798 0.5534 0.091 Uiso 1 1 calc R . .
H20B H 1.0114 0.8712 0.5431 0.091 Uiso 1 1 calc R . .
H20C H 1.1406 0.7666 0.5365 0.091 Uiso 1 1 calc R . .
C21 C 1.2238(10) 0.5002(8) 0.8264(7) 0.064(3) Uani 1 1 d . . .
H21A H 1.3067 0.4954 0.8098 0.095 Uiso 1 1 d R . .
H21B H 1.2160 0.4428 0.8078 0.095 Uiso 1 1 d R . .
H21C H 1.2058 0.4862 0.8873 0.095 Uiso 1 1 d R . .
C22 C 1.0134(11) 0.6348(10) 0.9288(6) 0.066(3) Uani 1 1 d . . .
H22A H 0.9664 0.5893 0.9396 0.099 Uiso 1 1 calc R . .
H22B H 0.9691 0.6968 0.9573 0.099 Uiso 1 1 calc R . .
H22C H 1.0922 0.5863 0.9498 0.099 Uiso 1 1 calc R . .
C23 C 1.2712(8) 0.6016(8) 0.6459(7) 0.051(2) Uani 1 1 d . . .
H23A H 1.2770 0.6516 0.5895 0.062 Uiso 1 1 calc R . .
H23B H 1.3415 0.5852 0.6727 0.062 Uiso 1 1 calc R . .
C24 C 1.3946(8) 0.4008(8) 0.6229(5) 0.043(2) Uani 1 1 d . . .
C25 C 1.5157(8) 0.3877(9) 0.6159(7) 0.056(2) Uani 1 1 d . . .
H25 H 1.5342 0.4462 0.6201 0.067 Uiso 1 1 calc R . .
C26 C 1.6071(9) 0.2831(10) 0.6025(8) 0.065(3) Uani 1 1 d . . .
H26 H 1.6895 0.2703 0.5986 0.078 Uiso 1 1 calc R . .
C27 C 1.5797(9) 0.1961(10) 0.5946(7) 0.068(3) Uani 1 1 d . . .
H27 H 1.6439 0.1270 0.5850 0.082 Uiso 1 1 calc R . .
C28 C 1.4601(9) 0.2108(9) 0.6006(6) 0.057(2) Uani 1 1 d . . .
H28 H 1.4418 0.1526 0.5956 0.069 Uiso 1 1 calc R . .
C29 C 1.3672(8) 0.3145(8) 0.6144(5) 0.044(2) Uani 1 1 d . . .
C30 C 1.1874(7) 0.4644(7) 0.6371(5) 0.0369(18) Uani 1 1 d . . .
C31 C 1.1738(9) 0.2883(9) 0.6228(7) 0.053(2) Uani 1 1 d . . .
H31A H 1.2073 0.2573 0.5726 0.064 Uiso 1 1 calc R . .
H31B H 1.0871 0.3395 0.6182 0.064 Uiso 1 1 calc R . .
C32 C 1.1836(9) 0.1891(8) 0.7012(6) 0.053(2) Uani 1 1 d . . .
H32A H 1.2702 0.1395 0.7071 0.064 Uiso 1 1 calc R . .
H32B H 1.1469 0.2203 0.7513 0.064 Uiso 1 1 calc R . .
C33 C 1.1196(11) 0.1173(10) 0.6970(9) 0.078(3) Uani 1 1 d . . .
H33A H 1.0323 0.1664 0.6938 0.093 Uiso 1 1 calc R . .
H33B H 1.1534 0.0898 0.6453 0.093 Uiso 1 1 calc R . .
C34 C 1.1334(13) 0.0146(12) 0.7721(11) 0.113(6) Uani 1 1 d . . .
H34A H 1.2192 -0.0378 0.7730 0.169 Uiso 1 1 calc R . .
H34B H 1.0869 -0.0248 0.7675 0.169 Uiso 1 1 calc R . .
H34C H 1.1029 0.0408 0.8238 0.169 Uiso 1 1 calc R . .
C35 C 0.8134(7) 0.6965(7) 0.6452(5) 0.041(2) Uani 1 1 d . . .
H35 H 0.7644 0.6595 0.6378 0.049 Uiso 1 1 calc R . .
C36 C 0.7898(9) 0.8007(9) 0.5823(6) 0.051(2) Uani 1 1 d . . .
C37 C 0.4735(15) 0.9033(14) 0.6669(10) 0.097(5) Uani 1 1 d . . .
C38 C 0.4308(19) 0.8769(16) 0.6085(13) 0.168(10) Uani 1 1 d . . .
H38A H 0.4661 0.7942 0.6157 0.253 Uiso 1 1 calc R . .
H38B H 0.4550 0.9132 0.5514 0.253 Uiso 1 1 calc R . .
H38C H 0.3422 0.9054 0.6186 0.253 Uiso 1 1 calc R . .

loop_
_atom_site_aniso_label
_atom_site_aniso_U_11
_atom_site_aniso_U_22
_atom_site_aniso_U_33
_atom_site_aniso_U_23
_atom_site_aniso_U_13
_atom_site_aniso_U_12
Hg1 0.0634(2) 0.0461(2) 0.0446(2) -0.01329(16) -0.00109(17) -0.02599(18)
Hg2 0.03622(18) 0.03379(18) 0.03936(18) -0.00889(14) -0.01109(13) -0.00674(14)
Hg3 0.0535(2) 0.0416(2) 0.03517(18) -0.01468(15) -0.00622(15) -0.01361(16)
I1 0.0647(4) 0.0768(5) 0.0399(3) -0.0133(3) -0.0070(3) -0.0334(4)
I2 0.0690(4) 0.0526(4) 0.0397(3) -0.0048(3) -0.0129(3) -0.0318(3)
I3 0.0614(4) 0.0779(5) 0.0873(6) -0.0446(5) -0.0118(4) -0.0122(4)
I4 0.1087(7) 0.0557(5) 0.0934(6) -0.0270(4) 0.0256(5) -0.0462(5)
N1 0.052(4) 0.044(4) 0.034(4) -0.016(3) -0.002(3) -0.017(4)
N2 0.066(5) 0.038(4) 0.033(4) -0.011(3) -0.001(3) -0.022(4)
N3 0.035(4) 0.030(4) 0.048(4) -0.008(3) -0.009(3) -0.007(3)
N4 0.033(4) 0.038(4) 0.048(4) -0.003(3) -0.012(3) -0.010(3)
N5 0.101(8) 0.054(6) 0.064(6) -0.015(5) -0.033(6) 0.003(5)
N6 0.100(10) 0.076(9) 0.116(12) 0.000(8) -0.014(9) -0.005(7)
C1 0.116(12) 0.161(16) 0.102(11) 0.011(10) -0.032(9) -0.104(12)
C2 0.077(7) 0.069(7) 0.061(7) -0.015(6) 0.001(5) -0.043(6)
C3 0.064(6) 0.056(6) 0.042(5) -0.009(4) -0.002(4) -0.030(5)
C4 0.059(6) 0.046(6) 0.049(5) -0.019(4) -0.001(4) -0.015(5)
C5 0.058(6) 0.047(6) 0.040(5) -0.016(4) -0.006(4) -0.016(5)
C6 0.059(6) 0.067(7) 0.038(5) -0.014(5) 0.007(4) -0.019(5)
C7 0.095(9) 0.082(8) 0.033(5) -0.016(5) -0.006(5) -0.028(7)
C8 0.098(9) 0.068(7) 0.044(6) -0.028(5) -0.003(6) -0.027(7)
C9 0.079(7) 0.053(6) 0.044(5) -0.019(5) -0.003(5) -0.027(5)
C10 0.061(6) 0.029(5) 0.038(5) -0.008(4) -0.006(4) -0.012(4)
C11 0.056(6) 0.049(6) 0.037(5) -0.019(4) -0.007(4) -0.012(5)
C12 0.098(8) 0.047(6) 0.046(5) -0.020(5) 0.015(5) -0.044(6)
C13 0.066(6) 0.028(4) 0.031(4) -0.008(3) -0.006(4) -0.022(4)
C14 0.061(5) 0.024(4) 0.033(4) -0.002(3) -0.010(4) -0.016(4)
C15 0.051(5) 0.026(4) 0.032(4) -0.005(3) -0.008(4) -0.009(4)
C16 0.038(4) 0.040(5) 0.048(5) -0.009(4) -0.011(4) -0.017(4)
C17 0.058(5) 0.035(5) 0.045(5) 0.001(4) -0.021(4) -0.028(4)
C18 0.069(6) 0.060(6) 0.024(4) 0.002(4) -0.013(4) -0.043(5)
C19 0.081(8) 0.040(6) 0.043(5) -0.003(4) -0.017(5) 0.008(5)
C20 0.073(7) 0.050(6) 0.036(5) 0.003(4) 0.001(5) -0.019(5)
C21 0.074(7) 0.042(6) 0.070(7) 0.015(5) -0.042(6) -0.022(5)
C22 0.095(8) 0.081(8) 0.029(5) 0.013(5) -0.022(5) -0.053(7)
C23 0.044(5) 0.044(5) 0.067(6) -0.014(5) -0.004(4) -0.019(4)
C24 0.042(5) 0.049(5) 0.040(5) -0.013(4) -0.006(4) -0.019(4)
C25 0.039(5) 0.054(6) 0.071(7) -0.020(5) -0.014(5) -0.011(4)
C26 0.038(5) 0.068(7) 0.088(8) -0.032(6) -0.018(5) -0.008(5)
C27 0.041(6) 0.065(7) 0.083(8) -0.032(6) -0.014(5) 0.004(5)
C28 0.059(6) 0.048(6) 0.059(6) -0.019(5) -0.007(5) -0.013(5)
C29 0.039(5) 0.045(5) 0.041(5) -0.011(4) -0.008(4) -0.009(4)
C30 0.034(4) 0.030(4) 0.039(4) -0.004(3) -0.010(3) -0.007(4)
C31 0.048(5) 0.055(6) 0.065(6) -0.019(5) -0.018(5) -0.019(5)
C32 0.056(6) 0.043(5) 0.059(6) -0.019(5) 0.002(5) -0.018(5)
C33 0.074(8) 0.055(7) 0.100(9) 0.002(6) -0.018(7) -0.033(6)
C34 0.079(9) 0.078(10) 0.167(16) 0.014(10) -0.029(9) -0.042(8)
C35 0.037(4) 0.040(5) 0.043(5) -0.021(4) -0.018(4) -0.001(4)
C36 0.055(6) 0.045(6) 0.042(5) -0.014(5) -0.011(4) -0.007(5)
C37 0.091(11) 0.074(10) 0.067(9) 0.001(8) -0.018(8) 0.007(8)
C38 0.19(2) 0.109(15) 0.134(17) -0.047(13) -0.087(16) 0.041(14)

loop_
_atom_type_symbol
_atom_type_description
_atom_type_scat_dispersion_real
_atom_type_scat_dispersion_imag
_atom_type_scat_source
C C 0.0033 0.0016 'International Tables Vol C Tables 4.2.6.8 and 6.1.1.4'
H H 0.0000 0.0000 'International Tables Vol C Tables 4.2.6.8 and 6.1.1.4'
N N 0.0061 0.0033 'International Tables Vol C Tables 4.2.6.8 and 6.1.1.4'
I I -0.4742 1.8119 'International Tables Vol C Tables 4.2.6.8 and 6.1.1.4'
Hg Hg -2.3894 9.2266 'International Tables Vol C Tables 4.2.6.8 and 6.1.1.4'

loop_
_geom_angle_atom_site_label_1
_geom_angle_atom_site_label_2
_geom_angle_atom_site_label_3
_geom_angle
_geom_angle_site_symmetry_1
_geom_angle_site_symmetry_3
_geom_angle_publ_flag
I4 Hg1 I3 116.60(3) . . ?
I4 Hg1 I1 113.15(3) . . ?
I3 Hg1 I1 104.36(3) . . ?
I4 Hg1 I2 107.26(3) . . ?
I3 Hg1 I2 104.53(2) . . ?
I1 Hg1 I2 110.59(2) . . ?
C30 Hg2 C35 176.9(3) . . ?
C30 Hg2 Hg3 141.9(2) . . ?
C35 Hg2 Hg3 37.2(2) . . ?
C11 Hg3 C35 172.8(4) . . ?
C11 Hg3 Hg2 143.0(3) . . ?
C35 Hg3 Hg2 37.6(2) . . ?
C11 N1 C5 109.6(8) . . ?
C11 N1 C4 126.3(7) . . ?
C5 N1 C4 124.1(8) . . ?
C11 N2 C10 109.3(7) . . ?
C11 N2 C12 128.0(7) . . ?
C10 N2 C12 122.7(7) . . ?
C30 N3 C24 110.2(7) . . ?
C30 N3 C23 127.1(7) . . ?
C24 N3 C23 122.7(7) . . ?
C30 N4 C29 110.0(7) . . ?
C30 N4 C31 126.4(7) . . ?
C29 N4 C31 123.6(8) . . ?
C2 C1 H1A 109.5 . . ?
C2 C1 H1B 109.5 . . ?
H1A C1 H1B 109.5 . . ?
C2 C1 H1C 109.5 . . ?
H1A C1 H1C 109.5 . . ?
H1B C1 H1C 109.5 . . ?
C3 C2 C1 110.2(10) . . ?
C3 C2 H2A 109.6 . . ?
C1 C2 H2A 109.6 . . ?
C3 C2 H2B 109.6 . . ?
C1 C2 H2B 109.6 . . ?
H2A C2 H2B 108.1 . . ?
C4 C3 C2 112.7(9) . . ?
C4 C3 H3A 109.1 . . ?
C2 C3 H3A 109.1 . . ?
C4 C3 H3B 109.1 . . ?
C2 C3 H3B 109.1 . . ?
H3A C3 H3B 107.8 . . ?
N1 C4 C3 112.0(8) . . ?
N1 C4 H4A 109.2 . . ?
C3 C4 H4A 109.2 . . ?
N1 C4 H4B 109.2 . . ?
C3 C4 H4B 109.2 . . ?
H4A C4 H4B 107.9 . . ?
N1 C5 C6 131.2(9) . . ?
N1 C5 C10 107.2(8) . . ?
C6 C5 C10 121.6(9) . . ?
C5 C6 C7 116.6(10) . . ?
C5 C6 H6 121.7 . . ?
C7 C6 H6 121.7 . . ?
C8 C7 C6 121.5(10) . . ?
C8 C7 H7 119.2 . . ?
C6 C7 H7 119.2 . . ?
C9 C8 C7 122.4(10) . . ?
C9 C8 H8 118.8 . . ?
C7 C8 H8 118.8 . . ?
C8 C9 C10 116.2(10) . . ?
C8 C9 H9 121.9 . . ?
C10 C9 H9 121.9 . . ?
C5 C10 C9 121.7(9) . . ?
C5 C10 N2 106.4(8) . . ?
C9 C10 N2 131.9(9) . . ?
N2 C11 N1 107.5(7) . . ?
N2 C11 Hg3 122.5(7) . . ?
N1 C11 Hg3 129.8(7) . . ?
N2 C12 C13 116.1(7) . . ?
N2 C12 H12A 108.3 . . ?
C13 C12 H12A 108.3 . . ?
N2 C12 H12B 108.3 . . ?
C13 C12 H12B 108.3 . . ?
H12A C12 H12B 107.4 . . ?
C14 C13 C18 119.9(8) . . ?
C14 C13 C12 119.7(8) . . ?
C18 C13 C12 120.0(8) . . ?
C13 C14 C15 120.6(8) . . ?
C13 C14 C19 120.1(8) . . ?
C15 C14 C19 119.1(7) . . ?
C16 C15 C14 118.2(7) . . ?
C16 C15 C20 121.7(8) . . ?
C14 C15 C20 120.1(7) . . ?
C15 C16 C17 121.3(8) . . ?
C15 C16 C23 119.4(8) . . ?
C17 C16 C23 119.1(8) . . ?
C18 C17 C16 119.2(8) . . ?
C18 C17 C21 121.1(8) . . ?
C16 C17 C21 119.8(9) . . ?
C17 C18 C13 120.8(7) . . ?
C17 C18 C22 119.0(9) . . ?
C13 C18 C22 120.2(9) . . ?
C14 C19 H19A 109.5 . . ?
C14 C19 H19B 109.5 . . ?
H19A C19 H19B 109.5 . . ?
C14 C19 H19C 109.5 . . ?
H19A C19 H19C 109.5 . . ?
H19B C19 H19C 109.5 . . ?
C15 C20 H20A 109.5 . . ?
C15 C20 H20B 109.5 . . ?
H20A C20 H20B 109.5 . . ?
C15 C20 H20C 109.5 . . ?
H20A C20 H20C 109.5 . . ?
H20B C20 H20C 109.5 . . ?
C17 C21 H21A 109.5 . . ?
C17 C21 H21B 109.5 . . ?
H21A C21 H21B 109.5 . . ?
C17 C21 H21C 109.4 . . ?
H21A C21 H21C 109.5 . . ?
H21B C21 H21C 109.5 . . ?
C18 C22 H22A 109.5 . . ?
C18 C22 H22B 109.5 . . ?
H22A C22 H22B 109.5 . . ?
C18 C22 H22C 109.5 . . ?
H22A C22 H22C 109.5 . . ?
H22B C22 H22C 109.5 . . ?
N3 C23 C16 115.8(7) . . ?
N3 C23 H23A 108.3 . . ?
C16 C23 H23A 108.3 . . ?
N3 C23 H23B 108.3 . . ?
C16 C23 H23B 108.3 . . ?
H23A C23 H23B 107.4 . . ?
C25 C24 C29 121.8(8) . . ?
C25 C24 N3 132.1(8) . . ?
C29 C24 N3 106.1(7) . . ?
C26 C25 C24 116.3(9) . . ?
C26 C25 H25 121.8 . . ?
C24 C25 H25 121.8 . . ?
C25 C26 C27 122.0(9) . . ?
C25 C26 H26 119.0 . . ?
C27 C26 H26 119.0 . . ?
C28 C27 C26 121.0(9) . . ?
C28 C27 H27 119.5 . . ?
C26 C27 H27 119.5 . . ?
C27 C28 C29 117.9(10) . . ?
C27 C28 H28 121.0 . . ?
C29 C28 H28 121.0 . . ?
C28 C29 N4 132.2(9) . . ?
C28 C29 C24 121.0(8) . . ?
N4 C29 C24 106.8(7) . . ?
N3 C30 N4 106.9(7) . . ?
N3 C30 Hg2 125.9(6) . . ?
N4 C30 Hg2 126.8(6) . . ?
N4 C31 C32 112.6(7) . . ?
N4 C31 H31A 109.1 . . ?
C32 C31 H31A 109.1 . . ?
N4 C31 H31B 109.1 . . ?
C32 C31 H31B 109.1 . . ?
H31A C31 H31B 107.8 . . ?
C33 C32 C31 112.2(9) . . ?
C33 C32 H32A 109.2 . . ?
C31 C32 H32A 109.2 . . ?
C33 C32 H32B 109.2 . . ?
C31 C32 H32B 109.2 . . ?
H32A C32 H32B 107.9 . . ?
C34 C33 C32 113.3(11) . . ?
C34 C33 H33A 108.9 . . ?
C32 C33 H33A 108.9 . . ?
C34 C33 H33B 108.9 . . ?
C32 C33 H33B 108.9 . . ?
H33A C33 H33B 107.7 . . ?
C33 C34 H34A 109.5 . . ?
C33 C34 H34B 109.5 . . ?
H34A C34 H34B 109.5 . . ?
C33 C34 H34C 109.5 . . ?
H34A C34 H34C 109.5 . . ?
H34B C34 H34C 109.5 . . ?
C36 C35 Hg3 113.5(6) . . ?
C36 C35 Hg2 114.7(7) . . ?
Hg3 C35 Hg2 105.2(3) . . ?
C36 C35 H35 107.7 . . ?
Hg3 C35 H35 107.7 . . ?
Hg2 C35 H35 107.7 . . ?
N5 C36 C35 177.9(11) . . ?
N6 C37 C38 176(2) . . ?
C37 C38 H38A 109.5 . . ?
C37 C38 H38B 109.5 . . ?
H38A C38 H38B 109.5 . . ?
C37 C38 H38C 109.5 . . ?
H38A C38 H38C 109.5 . . ?
H38B C38 H38C 109.5 . . ?

loop_
_geom_bond_atom_site_label_1
_geom_bond_atom_site_label_2
_geom_bond_distance
_geom_bond_site_symmetry_2
_geom_bond_publ_flag
Hg1 I4 2.6637(8) . ?
Hg1 I3 2.7464(8) . ?
Hg1 I1 2.7760(7) . ?
Hg1 I2 2.8653(7) . ?
Hg2 C30 2.082(8) . ?
Hg2 C35 2.112(8) . ?
Hg2 Hg3 3.3380(5) . ?
Hg3 C11 2.084(8) . ?
Hg3 C35 2.090(8) . ?
N1 C11 1.357(12) . ?
N1 C5 1.379(11) . ?
N1 C4 1.459(12) . ?
N2 C11 1.354(12) . ?
N2 C10 1.396(11) . ?
N2 C12 1.463(12) . ?
N3 C30 1.351(10) . ?
N3 C24 1.393(11) . ?
N3 C23 1.463(11) . ?
N4 C30 1.356(11) . ?
N4 C29 1.385(10) . ?
N4 C31 1.458(11) . ?
N5 C36 1.167(13) . ?
N6 C37 1.14(2) . ?
C1 C2 1.532(18) . ?
C1 H1A 0.9600 . ?
C1 H1B 0.9600 . ?
C1 H1C 0.9600 . ?
C2 C3 1.527(13) . ?
C2 H2A 0.9700 . ?
C2 H2B 0.9700 . ?
C3 C4 1.496(13) . ?
C3 H3A 0.9700 . ?
C3 H3B 0.9700 . ?
C4 H4A 0.9700 . ?
C4 H4B 0.9700 . ?
C5 C6 1.381(13) . ?
C5 C10 1.384(13) . ?
C6 C7 1.387(15) . ?
C6 H6 0.9300 . ?
C7 C8 1.375(16) . ?
C7 H7 0.9300 . ?
C8 C9 1.374(14) . ?
C8 H8 0.9300 . ?
C9 C10 1.389(13) . ?
C9 H9 0.9300 . ?
C12 C13 1.511(12) . ?
C12 H12A 0.9700 . ?
C12 H12B 0.9700 . ?
C13 C14 1.387(11) . ?
C13 C18 1.412(12) . ?
C14 C15 1.417(12) . ?
C14 C19 1.520(12) . ?
C15 C16 1.404(11) . ?
C15 C20 1.487(12) . ?
C16 C17 1.414(12) . ?
C16 C23 1.520(12) . ?
C17 C18 1.375(13) . ?
C17 C21 1.517(12) . ?
C18 C22 1.514(11) . ?
C19 H19A 0.9600 . ?
C19 H19B 0.9600 . ?
C19 H19C 0.9600 . ?
C20 H20A 0.9600 . ?
C20 H20B 0.9600 . ?
C20 H20C 0.9600 . ?
C21 H21A 0.9600 . ?
C21 H21B 0.9600 . ?
C21 H21C 0.9600 . ?
C22 H22A 0.9600 . ?
C22 H22B 0.9600 . ?
C22 H22C 0.9600 . ?
C23 H23A 0.9700 . ?
C23 H23B 0.9700 . ?
C24 C25 1.387(12) . ?
C24 C29 1.388(12) . ?
C25 C26 1.378(14) . ?
C25 H25 0.9300 . ?
C26 C27 1.394(15) . ?
C26 H26 0.9300 . ?
C27 C28 1.365(14) . ?
C27 H27 0.9300 . ?
C28 C29 1.378(13) . ?
C28 H28 0.9300 . ?
C31 C32 1.513(14) . ?
C31 H31A 0.9700 . ?
C31 H31B 0.9700 . ?
C32 C33 1.509(14) . ?
C32 H32A 0.9700 . ?
C32 H32B 0.9700 . ?
C33 C34 1.502(18) . ?
C33 H33A 0.9700 . ?
C33 H33B 0.9700 . ?
C34 H34A 0.9600 . ?
C34 H34B 0.9600 . ?
C34 H34C 0.9600 . ?
C35 C36 1.398(13) . ?
C35 H35 0.9800 . ?
C37 C38 1.41(2) . ?
C38 H38A 0.9600 . ?
C38 H38B 0.9600 . ?
C38 H38C 0.9600 . ?

loop_
_geom_torsion_atom_site_label_1
_geom_torsion_atom_site_label_2
_geom_torsion_atom_site_label_3
_geom_torsion_atom_site_label_4
_geom_torsion
_geom_torsion_site_symmetry_1
_geom_torsion_site_symmetry_2
_geom_torsion_site_symmetry_3
_geom_torsion_site_symmetry_4
_geom_torsion_publ_flag
C30 Hg2 Hg3 C11 7.1(6) . . . . ?
C35 Hg2 Hg3 C11 -168.2(6) . . . . ?
C30 Hg2 Hg3 C35 175.2(5) . . . . ?
C1 C2 C3 C4 -176.5(10) . . . . ?
C11 N1 C4 C3 -100.5(10) . . . . ?
C5 N1 C4 C3 78.3(11) . . . . ?
C2 C3 C4 N1 -167.5(8) . . . . ?
C11 N1 C5 C6 179.7(10) . . . . ?
C4 N1 C5 C6 0.7(16) . . . . ?
C11 N1 C5 C10 0.6(10) . . . . ?
C4 N1 C5 C10 -178.4(8) . . . . ?
N1 C5 C6 C7 -178.5(10) . . . . ?
C10 C5 C6 C7 0.4(15) . . . . ?
C5 C6 C7 C8 0.0(17) . . . . ?
C6 C7 C8 C9 0.0(19) . . . . ?
C7 C8 C9 C10 -0.3(17) . . . . ?
N1 C5 C10 C9 178.4(9) . . . . ?
C6 C5 C10 C9 -0.8(15) . . . . ?
N1 C5 C10 N2 -1.6(10) . . . . ?
C6 C5 C10 N2 179.3(9) . . . . ?
C8 C9 C10 C5 0.7(15) . . . . ?
C8 C9 C10 N2 -179.4(10) . . . . ?
C11 N2 C10 C5 2.0(10) . . . . ?
C12 N2 C10 C5 -177.2(9) . . . . ?
C11 N2 C10 C9 -177.9(10) . . . . ?
C12 N2 C10 C9 2.9(16) . . . . ?
C10 N2 C11 N1 -1.6(10) . . . . ?
C12 N2 C11 N1 177.5(9) . . . . ?
C10 N2 C11 Hg3 173.5(6) . . . . ?
C12 N2 C11 Hg3 -7.3(13) . . . . ?
C5 N1 C11 N2 0.6(10) . . . . ?
C4 N1 C11 N2 179.6(8) . . . . ?
C5 N1 C11 Hg3 -174.0(7) . . . . ?
C4 N1 C11 Hg3 4.9(14) . . . . ?
C35 Hg3 C11 N2 -25(3) . . . . ?
Hg2 Hg3 C11 N2 65.3(9) . . . . ?
C35 Hg3 C11 N1 149(2) . . . . ?
Hg2 Hg3 C11 N1 -120.7(7) . . . . ?
C11 N2 C12 C13 -30.7(15) . . . . ?
C10 N2 C12 C13 148.4(8) . . . . ?
N2 C12 C13 C14 125.7(9) . . . . ?
N2 C12 C13 C18 -61.6(12) . . . . ?
C18 C13 C14 C15 -0.6(13) . . . . ?
C12 C13 C14 C15 172.1(8) . . . . ?
C18 C13 C14 C19 -177.6(9) . . . . ?
C12 C13 C14 C19 -4.9(13) . . . . ?
C13 C14 C15 C16 -0.5(12) . . . . ?
C19 C14 C15 C16 176.5(9) . . . . ?
C13 C14 C15 C20 178.7(9) . . . . ?
C19 C14 C15 C20 -4.3(13) . . . . ?
C14 C15 C16 C17 1.1(12) . . . . ?
C20 C15 C16 C17 -178.0(8) . . . . ?
C14 C15 C16 C23 -173.6(8) . . . . ?
C20 C15 C16 C23 7.3(13) . . . . ?
C15 C16 C17 C18 -0.7(12) . . . . ?
C23 C16 C17 C18 174.1(7) . . . . ?
C15 C16 C17 C21 -179.7(8) . . . . ?
C23 C16 C17 C21 -4.9(12) . . . . ?
C16 C17 C18 C13 -0.5(12) . . . . ?
C21 C17 C18 C13 178.5(8) . . . . ?
C16 C17 C18 C22 -178.7(8) . . . . ?
C21 C17 C18 C22 0.3(12) . . . . ?
C14 C13 C18 C17 1.1(12) . . . . ?
C12 C13 C18 C17 -171.6(8) . . . . ?
C14 C13 C18 C22 179.3(8) . . . . ?
C12 C13 C18 C22 6.7(12) . . . . ?
C30 N3 C23 C16 28.2(13) . . . . ?
C24 N3 C23 C16 -153.9(8) . . . . ?
C15 C16 C23 N3 -117.5(9) . . . . ?
C17 C16 C23 N3 67.6(11) . . . . ?
C30 N3 C24 C25 179.0(10) . . . . ?
C23 N3 C24 C25 0.8(15) . . . . ?
C30 N3 C24 C29 0.2(9) . . . . ?
C23 N3 C24 C29 -178.0(8) . . . . ?
C29 C24 C25 C26 -1.7(14) . . . . ?
N3 C24 C25 C26 179.7(10) . . . . ?
C24 C25 C26 C27 1.3(17) . . . . ?
C25 C26 C27 C28 -0.6(18) . . . . ?
C26 C27 C28 C29 0.3(16) . . . . ?
C27 C28 C29 N4 -178.8(10) . . . . ?
C27 C28 C29 C24 -0.8(15) . . . . ?
C30 N4 C29 C28 179.8(10) . . . . ?
C31 N4 C29 C28 0.0(15) . . . . ?
C30 N4 C29 C24 1.6(10) . . . . ?
C31 N4 C29 C24 -178.2(8) . . . . ?
C25 C24 C29 C28 1.5(14) . . . . ?
N3 C24 C29 C28 -179.6(8) . . . . ?
C25 C24 C29 N4 180.0(8) . . . . ?
N3 C24 C29 N4 -1.1(9) . . . . ?
C24 N3 C30 N4 0.7(9) . . . . ?
C23 N3 C30 N4 178.9(8) . . . . ?
C24 N3 C30 Hg2 -172.6(6) . . . . ?
C23 N3 C30 Hg2 5.5(12) . . . . ?
C29 N4 C30 N3 -1.5(9) . . . . ?
C31 N4 C30 N3 178.4(8) . . . . ?
C29 N4 C30 Hg2 171.8(6) . . . . ?
C31 N4 C30 Hg2 -8.4(12) . . . . ?
C35 Hg2 C30 N3 1(6) . . . . ?
Hg3 Hg2 C30 N3 -68.5(8) . . . . ?
C35 Hg2 C30 N4 -171(6) . . . . ?
Hg3 Hg2 C30 N4 119.4(6) . . . . ?
C30 N4 C31 C32 -108.0(10) . . . . ?
C29 N4 C31 C32 71.9(11) . . . . ?
N4 C31 C32 C33 -177.7(9) . . . . ?
C31 C32 C33 C34 177.1(11) . . . . ?
C11 Hg3 C35 C36 -26(3) . . . . ?
Hg2 Hg3 C35 C36 -126.2(9) . . . . ?
C11 Hg3 C35 Hg2 100(3) . . . . ?
C30 Hg2 C35 C36 52(6) . . . . ?
Hg3 Hg2 C35 C36 125.4(8) . . . . ?
C30 Hg2 C35 Hg3 -74(6) . . . . ?
Hg3 C35 C36 N5 -28(32) . . . . ?
Hg2 C35 C36 N5 -149(31) . . . . ?
